data_7011233
loop_
_publ_author_name
'Nayan K. Solanki'
'Michael A. Leech'
'Eric J. L. McInnes'
'Frank E. Mabbs'
'Judith A. K. Howard'
'Colin A. Kilner'
'Jeremy M. Rawson'
'Malcolm A. Halcrow'

_publ_section_title
;
 A crystallographic and EPR study of the fluxional Cu(II) ion in
 [CuL2][BF4]2 (L = 2,6-dipyrazol-1-ylpyridine)
;
_journal_issue 7
_journal_name_full 'J. Chem. Soc., Dalton Trans.'
_journal_page_first 1295
_journal_page_last 1301
_journal_paper_doi 10.1039/b109201b
_journal_year 2002
_chemical_formula_moiety '[C22 H18 N10 Zn] 2[B F4]'
_chemical_formula_sum 'C22 H18 B2 F8 N10 Zn'
_chemical_formula_weight 661.45
_chemical_name_systematic
; 
Bis-[2,6-di-(pyrazol-1-yl)pyridine]zinc(II) ditetrafluoroborate 
;
_space_group_IT_number 4
_symmetry_cell_setting monoclinic
_symmetry_space_group_name_Hall 'P 2yb'
_symmetry_space_group_name_H-M 'P 1 21 1'
_atom_sites_solution_hydrogens geom
_atom_sites_solution_primary direct
_atom_sites_solution_secondary difmap
_audit_creation_method SHELXL-97
_cell_angle_alpha 90.00
_cell_angle_beta 95.9483(13)
_cell_angle_gamma 90.00
_cell_formula_units_Z 2
_cell_length_a 8.5022(2)
_cell_length_b 8.5044(3)
_cell_length_c 19.0408(6)
_cell_measurement_reflns_used 10963
_cell_measurement_temperature 300(2)
_cell_measurement_theta_max 27.59
_cell_measurement_theta_min 3.89
_cell_volume 1369.35(7)
_computing_cell_refinement 'DENZO-SMN (Otwinowski & Minor, 1996)'
_computing_data_collection 'COLLECT (Nonius, 1999)'
_computing_data_reduction 'DENZO-SMN (Otwinowski & Minor, 1996)'
_computing_molecular_graphics 'ORTEX (McArdle, 1995)'
_computing_publication_material 'local program'
_computing_structure_refinement 'SHELXL-97 (Sheldrick, 1997)'
_computing_structure_solution 'SHELXS-97 (Sheldrick, 1990)'
_diffrn_ambient_temperature 300(2)
_diffrn_detector_area_resol_mean 9.091
_diffrn_measured_fraction_theta_full 0.965
_diffrn_measured_fraction_theta_max 0.965
_diffrn_measurement_device_type 'Nonius KappaCCD diffractometer'
_diffrn_measurement_method 'Area detector scans'
_diffrn_radiation_monochromator graphite
_diffrn_radiation_source 'fine-focus sealed tube'
_diffrn_radiation_type MoK\a
_diffrn_radiation_wavelength 0.71073
_diffrn_reflns_av_R_equivalents 0.0404
_diffrn_reflns_av_sigmaI/netI 0.0645
_diffrn_reflns_limit_h_max 10
_diffrn_reflns_limit_h_min -11
_diffrn_reflns_limit_k_max 11
_diffrn_reflns_limit_k_min -10
_diffrn_reflns_limit_l_max 24
_diffrn_reflns_limit_l_min -22
_diffrn_reflns_number 10963
_diffrn_reflns_theta_full 27.59
_diffrn_reflns_theta_max 27.59
_diffrn_reflns_theta_min 3.89
_exptl_absorpt_coefficient_mu 0.985
_exptl_absorpt_correction_T_max 0.9166
_exptl_absorpt_correction_T_min 0.8504
_exptl_absorpt_correction_type multi-scan
_exptl_absorpt_process_details
;
Using multiple and symmetry-related data measurements via the program SORTAV
See R.H. Blessing, Acta Cryst (1995), A51, 33-38 
;
_exptl_crystal_colour Colourless
_exptl_crystal_density_diffrn 1.604
_exptl_crystal_density_method 'not measured'
_exptl_crystal_description Prism
_exptl_crystal_F_000 664
_exptl_crystal_size_max 0.17
_exptl_crystal_size_mid 0.09
_exptl_crystal_size_min 0.09
_refine_diff_density_max 0.386
_refine_diff_density_min -0.364
_refine_diff_density_rms 0.063
_refine_ls_abs_structure_details 'Flack H D (1983), Acta Cryst. A39, 876-881'
_refine_ls_abs_structure_Flack -0.015(17)
_refine_ls_extinction_coef 0.058(7)
_refine_ls_extinction_expression Fc^*^=kFc[1+0.001xFc^2^\l^3^/sin(2\q)]^-1/4^
_refine_ls_extinction_method SHELXL
_refine_ls_goodness_of_fit_ref 1.056
_refine_ls_hydrogen_treatment constr
_refine_ls_matrix_type full
_refine_ls_number_parameters 427
_refine_ls_number_reflns 5503
_refine_ls_number_restraints 68
_refine_ls_restrained_S_all 1.100
_refine_ls_R_factor_all 0.0650
_refine_ls_R_factor_gt 0.0514
_refine_ls_shift/su_max 0.002
_refine_ls_shift/su_mean 0.000
_refine_ls_structure_factor_coef Fsqd
_refine_ls_weighting_details 'calc w=1/[\s^2^(Fo^2^)+(0.0581P)^2^+0.5626P] where P=(Fo^2^+2Fc^2^)/3'
_refine_ls_weighting_scheme calc
_refine_ls_wR_factor_gt 0.1255
_refine_ls_wR_factor_ref 0.1372
_reflns_number_gt 4646
_reflns_number_total 5505
_reflns_threshold_expression >2sigma(I)
_cod_data_source_file b109201b.txt
_cod_data_source_block mh49rt
_cod_depositor_comments
;
The following automatic conversions were performed:
'_symmetry_cell_setting' value 'Monoclinic' changed to 'monoclinic'
according to '/home/saulius/struct/CIF-dictionaries/cif_core.dic'
dictionary named 'cif_core.dic' version 2.4.1 from 2010-06-29.

Automatic conversion script
Id: cif_fix_enum 1527 2010-12-29 10:47:43Z saulius 
;
_cod_original_sg_symbol_H-M 'P 21'
_cod_database_code 7011233

loop_
_symmetry_equiv_pos_as_xyz
'x, y, z'
'-x, y+1/2, -z'

loop_
_atom_site_label
_atom_site_type_symbol
_atom_site_fract_x
_atom_site_fract_y
_atom_site_fract_z
_atom_site_U_iso_or_equiv
_atom_site_adp_type
_atom_site_occupancy
_atom_site_symmetry_multiplicity
_atom_site_calc_flag
_atom_site_refinement_flags
_atom_site_disorder_assembly
_atom_site_disorder_group
Zn1 Zn 0.26201(5) 0.77731(9) 0.25244(2) 0.0570(2) Uani 1 1 d . . .
N1 N 0.1634(5) 0.9968(5) 0.2089(2) 0.0594(9) Uani 1 1 d . . .
N2 N 0.1562(4) 1.0037(5) 0.13714(19) 0.0578(9) Uani 1 1 d . . .
C1 C 0.0957(6) 1.1277(7) 0.2270(3) 0.0685(13) Uani 1 1 d . . .
H1 H 0.0832 1.1559 0.2733 0.082 Uiso 1 1 calc R . .
C2 C 0.0453(7) 1.2184(7) 0.1684(3) 0.0798(15) Uani 1 1 d . . .
H2 H -0.0049 1.3156 0.1678 0.096 Uiso 1 1 calc R . .
C3 C 0.0852(7) 1.1344(7) 0.1119(3) 0.0756(14) Uani 1 1 d . . .
H3 H 0.0664 1.1630 0.0646 0.091 Uiso 1 1 calc R . .
N3 N 0.2656(4) 0.7584(6) 0.14296(18) 0.0531(9) Uani 1 1 d . . .
C4 C 0.2124(5) 0.8749(6) 0.1005(2) 0.0538(9) Uani 1 1 d . . .
C5 C 0.2135(6) 0.8688(7) 0.0277(3) 0.0669(12) Uani 1 1 d . . .
H5 H 0.1766 0.9522 -0.0010 0.080 Uiso 1 1 calc R . .
C6 C 0.2713(7) 0.7343(8) -0.0001(3) 0.0748(18) Uani 1 1 d . . .
H6 H 0.2749 0.7267 -0.0487 0.090 Uiso 1 1 calc R . .
C7 C 0.3241(6) 0.6102(7) 0.0427(3) 0.0715(13) Uani 1 1 d . . .
H7 H 0.3626 0.5183 0.0242 0.086 Uiso 1 1 calc R . .
C8 C 0.3170(5) 0.6290(6) 0.1140(2) 0.0580(10) Uani 1 1 d . . .
N4 N 0.3689(5) 0.5138(5) 0.1648(2) 0.0617(9) Uani 1 1 d . . .
N5 N 0.3516(5) 0.5430(5) 0.2332(2) 0.0636(10) Uani 1 1 d . . .
C9 C 0.4342(7) 0.3717(7) 0.1552(4) 0.0860(17) Uani 1 1 d . . .
H9 H 0.4583 0.3281 0.1128 0.103 Uiso 1 1 calc R . .
C10 C 0.4577(7) 0.3042(8) 0.2224(4) 0.0932(19) Uani 1 1 d . . .
H10 H 0.5001 0.2057 0.2342 0.112 Uiso 1 1 calc R . .
C11 C 0.4055(6) 0.4130(7) 0.2672(3) 0.0753(15) Uani 1 1 d . . .
H11 H 0.4071 0.3986 0.3157 0.090 Uiso 1 1 calc R . .
N6 N 0.0404(5) 0.6839(5) 0.2794(2) 0.0617(9) Uani 1 1 d . . .
N7 N 0.0313(4) 0.6696(5) 0.3505(2) 0.0600(9) Uani 1 1 d . . .
C12 C -0.0922(6) 0.6137(7) 0.2514(4) 0.0768(15) Uani 1 1 d . . .
H12 H -0.1221 0.6053 0.2032 0.092 Uiso 1 1 calc R . .
C13 C -0.1781(7) 0.5562(8) 0.3020(4) 0.0920(19) Uani 1 1 d . . .
H13 H -0.2740 0.5030 0.2944 0.110 Uiso 1 1 calc R . .
C14 C -0.0995(7) 0.5901(7) 0.3643(4) 0.0798(15) Uani 1 1 d . . .
H14 H -0.1289 0.5642 0.4086 0.096 Uiso 1 1 calc R . .
N8 N 0.2784(3) 0.7785(7) 0.36356(16) 0.0525(7) Uani 1 1 d . . .
C15 C 0.1572(6) 0.7264(5) 0.3960(2) 0.0567(10) Uani 1 1 d . . .
C16 C 0.1600(7) 0.7296(7) 0.4700(3) 0.0715(14) Uani 1 1 d . . .
H16 H 0.0751 0.6934 0.4926 0.086 Uiso 1 1 calc R . .
C17 C 0.2940(7) 0.7886(9) 0.5072(2) 0.0763(13) Uani 1 1 d . . .
H17 H 0.2990 0.7939 0.5562 0.092 Uiso 1 1 calc R . .
C18 C 0.4207(7) 0.8399(7) 0.4745(3) 0.0718(13) Uani 1 1 d . . .
H18 H 0.5118 0.8780 0.5001 0.086 Uiso 1 1 calc R . .
C19 C 0.4065(5) 0.8323(5) 0.4013(2) 0.0548(10) Uani 1 1 d . . .
N9 N 0.5247(4) 0.8821(5) 0.3596(2) 0.0578(9) Uani 1 1 d . . .
N10 N 0.4988(5) 0.8693(5) 0.2883(2) 0.0606(9) Uani 1 1 d . . .
C20 C 0.6695(6) 0.9424(6) 0.3794(3) 0.0711(14) Uani 1 1 d . . .
H20 H 0.7131 0.9620 0.4254 0.085 Uiso 1 1 calc R . .
C21 C 0.7393(6) 0.9687(7) 0.3200(4) 0.0793(16) Uani 1 1 d . . .
H21 H 0.8393 1.0104 0.3166 0.095 Uiso 1 1 calc R . .
C22 C 0.6294(6) 0.9202(6) 0.2651(3) 0.0680(12) Uani 1 1 d . . .
H22 H 0.6465 0.9234 0.2177 0.082 Uiso 1 1 calc R . .
B1 B 0.2033(8) 0.2222(7) 0.4248(3) 0.0747(16) Uani 1 1 d D . .
F1 F 0.3462(12) 0.1772(15) 0.3973(6) 0.071(3) Uiso 0.40 1 d PD A 1
F2 F 0.2232(16) 0.2235(17) 0.4947(5) 0.112(4) Uiso 0.40 1 d PD A 1
F3 F 0.169(3) 0.3725(17) 0.3975(11) 0.217(10) Uiso 0.40 1 d PD A 1
F4 F 0.0801(10) 0.1262(12) 0.4044(5) 0.086(3) Uiso 0.40 1 d PD A 1
F5 F 0.2972(12) 0.1555(13) 0.3806(5) 0.071(3) Uiso 0.40 1 d PD A 2
F6 F 0.0474(9) 0.2131(12) 0.3927(4) 0.081(2) Uiso 0.40 1 d PD A 2
F7 F 0.2145(13) 0.1535(13) 0.4898(4) 0.077(3) Uiso 0.40 1 d PD A 2
F8 F 0.2377(10) 0.3868(9) 0.4276(5) 0.070(2) Uiso 0.40 1 d PD A 2
F9 F 0.1835(18) 0.3739(14) 0.4460(8) 0.062(4) Uiso 0.20 1 d PD A 3
F10 F 0.071(3) 0.139(4) 0.411(2) 0.37(6) Uiso 0.20 1 d PD A 3
F11 F 0.2700(19) 0.1606(17) 0.4985(6) 0.052(3) Uiso 0.20 1 d PD A 3
F12 F 0.321(3) 0.199(3) 0.3856(13) 0.107(14) Uiso 0.20 1 d PD A 3
B2 B 0.2652(8) 0.2438(7) -0.0713(4) 0.0848(19) Uani 1 1 d D . .
F13 F 0.3242(9) 0.2313(9) 0.0004(3) 0.113(3) Uani 0.80 1 d PD B .
F14 F 0.315(2) 0.1038(14) -0.1014(6) 0.080(5) Uiso 0.40 1 d PD B 1
F15 F 0.1131(10) 0.2388(17) -0.0632(6) 0.097(3) Uiso 0.40 1 d PD B 1
F16 F 0.329(2) 0.3726(16) -0.0977(7) 0.120(5) Uiso 0.40 1 d PD B 1
F17 F 0.3393(18) 0.149(2) -0.1141(8) 0.052(4) Uiso 0.20 1 d PD B 2
F18 F 0.1027(16) 0.176(3) -0.0752(9) 0.063(4) Uiso 0.20 1 d PD C 2
F19 F 0.253(3) 0.3929(16) -0.0974(10) 0.082(6) Uiso 0.20 1 d PD B 2
F20 F 0.127(2) 0.307(3) -0.0901(12) 0.124(8) Uiso 0.20 1 d PD B 3
F21 F 0.287(4) 0.101(2) -0.1033(13) 0.112(17) Uiso 0.20 1 d PD B 3
F22 F 0.385(2) 0.352(2) -0.0925(10) 0.090(7) Uiso 0.20 1 d PD D 3
F23 F 0.127(3) 0.144(3) -0.0755(16) 0.152(19) Uiso 0.20 1 d PD B 4
F24 F 0.345(2) 0.195(2) -0.1279(8) 0.075(6) Uiso 0.20 1 d PD B 4
F25 F 0.194(3) 0.388(2) -0.1006(11) 0.101(8) Uiso 0.20 1 d PD B 4
F26 F 0.351(2) 0.254(3) -0.0137(9) 0.069(5) Uiso 0.20 1 d PD B 4

loop_
_atom_site_aniso_label
_atom_site_aniso_U_11
_atom_site_aniso_U_22
_atom_site_aniso_U_33
_atom_site_aniso_U_23
_atom_site_aniso_U_13
_atom_site_aniso_U_12
Zn1 0.0587(3) 0.0617(3) 0.0500(2) 0.0024(2) 0.00350(16) -0.0020(3)
N1 0.058(2) 0.062(2) 0.058(2) -0.0015(17) 0.0083(16) -0.0046(17)
N2 0.0535(19) 0.063(2) 0.056(2) 0.0061(17) 0.0003(15) 0.0023(16)
C1 0.072(3) 0.058(3) 0.077(3) -0.014(2) 0.014(2) 0.002(2)
C2 0.080(3) 0.064(3) 0.095(4) -0.001(3) 0.006(3) 0.015(2)
C3 0.071(3) 0.072(3) 0.083(3) 0.023(3) 0.006(3) 0.015(3)
N3 0.0501(15) 0.055(3) 0.0540(16) -0.0003(19) 0.0045(12) -0.0034(18)
C4 0.050(2) 0.054(3) 0.057(2) 0.0004(19) 0.0029(17) -0.0041(18)
C5 0.069(3) 0.069(3) 0.061(3) 0.010(2) -0.002(2) -0.005(2)
C6 0.069(3) 0.101(5) 0.054(2) -0.009(3) 0.003(2) -0.013(3)
C7 0.070(3) 0.076(4) 0.069(3) -0.012(3) 0.013(2) -0.001(3)
C8 0.050(2) 0.059(3) 0.065(2) -0.006(2) 0.0037(18) -0.0069(19)
N4 0.057(2) 0.051(2) 0.077(2) -0.0014(18) 0.0079(18) -0.0001(16)
N5 0.059(2) 0.060(2) 0.072(3) 0.0093(19) 0.0093(18) -0.0010(18)
C9 0.072(3) 0.059(3) 0.127(5) -0.010(3) 0.010(3) 0.005(3)
C10 0.081(3) 0.064(4) 0.132(5) 0.016(4) -0.003(3) 0.010(3)
C11 0.063(3) 0.069(4) 0.092(4) 0.020(3) -0.001(3) -0.007(2)
N6 0.054(2) 0.063(2) 0.068(2) 0.0047(18) 0.0021(17) -0.0030(16)
N7 0.053(2) 0.057(2) 0.071(2) 0.0081(17) 0.0140(17) -0.0010(16)
C12 0.064(3) 0.068(3) 0.095(4) -0.003(3) -0.011(3) 0.003(2)
C13 0.052(3) 0.084(4) 0.139(6) 0.006(4) 0.005(3) -0.009(3)
C14 0.062(3) 0.068(4) 0.112(5) 0.004(3) 0.026(3) -0.006(2)
N8 0.0503(15) 0.0505(17) 0.0568(16) -0.003(2) 0.0054(12) 0.000(2)
C15 0.061(2) 0.049(2) 0.061(2) 0.0080(18) 0.0114(19) 0.0090(17)
C16 0.077(3) 0.076(4) 0.065(3) 0.014(2) 0.023(2) 0.009(2)
C17 0.102(3) 0.076(3) 0.052(2) 0.007(3) 0.013(2) 0.002(4)
C18 0.082(3) 0.071(3) 0.058(2) -0.004(2) -0.011(2) 0.010(2)
C19 0.052(2) 0.054(2) 0.057(2) 0.0012(17) 0.0021(17) 0.0039(16)
N9 0.0555(19) 0.051(2) 0.066(2) -0.0021(17) 0.0016(16) -0.0021(16)
N10 0.057(2) 0.056(2) 0.070(2) 0.0001(18) 0.0090(17) -0.0009(16)
C20 0.056(3) 0.065(3) 0.090(4) -0.007(3) -0.006(3) -0.007(2)
C21 0.054(3) 0.063(3) 0.120(5) 0.003(3) 0.003(3) -0.006(2)
C22 0.066(3) 0.058(3) 0.083(3) 0.007(2) 0.022(2) -0.002(2)
B1 0.082(4) 0.071(4) 0.073(4) 0.002(3) 0.014(3) 0.001(3)
B2 0.093(4) 0.072(5) 0.093(4) -0.004(3) 0.026(4) 0.011(3)
F13 0.169(6) 0.099(5) 0.074(3) -0.010(3) 0.030(3) -0.027(4)

loop_
_atom_type_symbol
_atom_type_description
_atom_type_scat_dispersion_real
_atom_type_scat_dispersion_imag
_atom_type_scat_source
C C 0.0033 0.0016 'International Tables Vol C Tables 4.2.6.8 and 6.1.1.4'
H H 0.0000 0.0000 'International Tables Vol C Tables 4.2.6.8 and 6.1.1.4'
N N 0.0061 0.0033 'International Tables Vol C Tables 4.2.6.8 and 6.1.1.4'
B B 0.0013 0.0007 'International Tables Vol C Tables 4.2.6.8 and 6.1.1.4'
F F 0.0171 0.0103 'International Tables Vol C Tables 4.2.6.8 and 6.1.1.4'
Zn Zn 0.2839 1.4301 'International Tables Vol C Tables 4.2.6.8 and 6.1.1.4'

loop_
_geom_angle_atom_site_label_1
_geom_angle_atom_site_label_2
_geom_angle_atom_site_label_3
_geom_angle
_geom_angle_site_symmetry_1
_geom_angle_site_symmetry_3
_geom_angle_publ_flag
N3 Zn1 N8 173.81(18) . . ?
N3 Zn1 N6 108.16(15) . . ?
N8 Zn1 N6 74.41(15) . . ?
N3 Zn1 N1 74.44(17) . . ?
N8 Zn1 N1 111.18(18) . . ?
N6 Zn1 N1 95.45(15) . . ?
N3 Zn1 N5 73.78(18) . . ?
N8 Zn1 N5 100.69(18) . . ?
N6 Zn1 N5 91.85(16) . . ?
N1 Zn1 N5 148.10(15) . . ?
N3 Zn1 N10 103.25(15) . . ?
N8 Zn1 N10 73.93(14) . . ?
N6 Zn1 N10 148.33(15) . . ?
N1 Zn1 N10 96.75(16) . . ?
N5 Zn1 N10 93.03(15) . . ?
C1 N1 N2 104.5(4) . . ?
C1 N1 Zn1 142.1(4) . . ?
N2 N1 Zn1 113.2(3) . . ?
C3 N2 N1 111.7(4) . . ?
C3 N2 C4 129.4(4) . . ?
N1 N2 C4 118.8(4) . . ?
N1 C1 C2 111.5(5) . . ?
C3 C2 C1 105.2(5) . . ?
N2 C3 C2 107.0(5) . . ?
C8 N3 C4 118.2(4) . . ?
C8 N3 Zn1 121.2(3) . . ?
C4 N3 Zn1 120.6(3) . . ?
N3 C4 C5 122.9(4) . . ?
N3 C4 N2 112.9(4) . . ?
C5 C4 N2 124.2(4) . . ?
C6 C5 C4 117.1(5) . . ?
C5 C6 C7 121.1(5) . . ?
C8 C7 C6 116.7(5) . . ?
N3 C8 C7 123.9(5) . . ?
N3 C8 N4 112.6(4) . . ?
C7 C8 N4 123.5(5) . . ?
N5 N4 C9 112.6(5) . . ?
N5 N4 C8 118.3(4) . . ?
C9 N4 C8 129.1(5) . . ?
C11 N5 N4 104.5(5) . . ?
C11 N5 Zn1 141.5(4) . . ?
N4 N5 Zn1 114.0(3) . . ?
N4 C9 C10 105.4(6) . . ?
C11 C10 C9 105.6(6) . . ?
N5 C11 C10 112.0(6) . . ?
C12 N6 N7 102.9(4) . . ?
C12 N6 Zn1 142.4(4) . . ?
N7 N6 Zn1 114.1(3) . . ?
C14 N7 N6 111.6(5) . . ?
C14 N7 C15 130.5(5) . . ?
N6 N7 C15 117.8(4) . . ?
N6 C12 C13 111.9(6) . . ?
C14 C13 C12 107.3(5) . . ?
C13 C14 N7 106.4(6) . . ?
C19 N8 C15 119.8(4) . . ?
C19 N8 Zn1 120.8(3) . . ?
C15 N8 Zn1 119.4(3) . . ?
N8 C15 N7 114.2(4) . . ?
N8 C15 C16 121.6(5) . . ?
N7 C15 C16 124.2(4) . . ?
C17 C16 C15 116.8(5) . . ?
C18 C17 C16 122.0(4) . . ?
C17 C18 C19 116.9(5) . . ?
N8 C19 C18 122.8(4) . . ?
N8 C19 N9 113.2(4) . . ?
C18 C19 N9 124.0(4) . . ?
C20 N9 N10 111.0(4) . . ?
C20 N9 C19 129.8(4) . . ?
N10 N9 C19 119.2(4) . . ?
C22 N10 N9 104.8(4) . . ?
C22 N10 Zn1 142.4(4) . . ?
N9 N10 Zn1 112.8(3) . . ?
C21 C20 N9 107.2(5) . . ?
C20 C21 C22 105.2(5) . . ?
N10 C22 C21 111.8(5) . . ?
F12 B1 F10 119.1(16) . . ?
F2 B1 F4 108.0(8) . . ?
F5 B1 F7 113.4(8) . . ?
F12 B1 F9 115.5(14) . . ?
F10 B1 F9 115.5(17) . . ?
F2 B1 F3 111.5(11) . . ?
F4 B1 F3 108.6(10) . . ?
F5 B1 F6 107.5(7) . . ?
F7 B1 F6 110.2(7) . . ?
F2 B1 F1 110.3(8) . . ?
F4 B1 F1 113.4(8) . . ?
F3 B1 F1 105.2(10) . . ?
F5 B1 F8 107.7(7) . . ?
F7 B1 F8 113.0(7) . . ?
F6 B1 F8 104.5(7) . . ?
F12 B1 F11 103.5(13) . . ?
F10 B1 F11 102.5(15) . . ?
F9 B1 F11 95.6(8) . . ?
F15 B2 F16 120.7(10) . . ?
F17 B2 F19 111.0(12) . . ?
F20 B2 F21 113.5(13) . . ?
F26 B2 F24 114.1(11) . . ?
F15 B2 F14 111.2(10) . . ?
F16 B2 F14 112.8(9) . . ?
F20 B2 F13 121.1(11) . . ?
F15 B2 F13 98.0(7) . . ?
F16 B2 F13 107.8(9) . . ?
F17 B2 F13 113.5(9) . . ?
F19 B2 F13 115.5(10) . . ?
F18 B2 F13 104.7(9) . . ?
F21 B2 F13 108.1(12) . . ?
F14 B2 F13 103.8(8) . . ?
F22 B2 F13 97.3(12) . . ?
F26 B2 F23 119.0(14) . . ?
F24 B2 F23 104.0(13) . . ?
F26 B2 F25 117.4(14) . . ?
F24 B2 F25 99.9(11) . . ?
F23 B2 F25 99.7(12) . . ?
F19 B2 F18 107.9(11) . . ?
F17 B2 F18 103.1(10) . . ?
F20 B2 F22 107.3(12) . . ?
F21 B2 F22 107.7(11) . . ?

loop_
_geom_bond_atom_site_label_1
_geom_bond_atom_site_label_2
_geom_bond_distance
_geom_bond_site_symmetry_2
_geom_bond_publ_flag
Zn1 N3 2.094(3) . ?
Zn1 N8 2.106(3) . ?
Zn1 N6 2.155(4) . ?
Zn1 N1 2.175(4) . ?
Zn1 N5 2.178(5) . ?
Zn1 N10 2.201(4) . ?
N1 C1 1.316(7) . ?
N1 N2 1.363(5) . ?
N2 C3 1.331(7) . ?
N2 C4 1.409(6) . ?
C1 C2 1.387(8) . ?
C2 C3 1.364(9) . ?
N3 C8 1.325(7) . ?
N3 C4 1.329(6) . ?
C4 C5 1.388(7) . ?
C5 C6 1.373(8) . ?
C6 C7 1.380(8) . ?
C7 C8 1.376(7) . ?
C8 N4 1.415(6) . ?
N4 N5 1.348(6) . ?
N4 C9 1.349(7) . ?
N5 C11 1.338(7) . ?
C9 C10 1.399(10) . ?
C10 C11 1.364(10) . ?
N6 C12 1.337(7) . ?
N6 N7 1.370(6) . ?
N7 C14 1.351(7) . ?
N7 C15 1.391(6) . ?
C12 C13 1.358(10) . ?
C13 C14 1.332(10) . ?
N8 C19 1.323(6) . ?
N8 C15 1.331(6) . ?
C15 C16 1.408(7) . ?
C16 C17 1.373(8) . ?
C17 C18 1.370(8) . ?
C18 C19 1.389(7) . ?
C19 N9 1.408(6) . ?
N9 C20 1.351(6) . ?
N9 N10 1.357(6) . ?
N10 C22 1.311(7) . ?
C20 C21 1.349(9) . ?
C21 C22 1.391(8) . ?
B1 F12 1.324(15) . ?
B1 F2 1.325(11) . ?
B1 F10 1.333(16) . ?
B1 F5 1.344(9) . ?
B1 F4 1.352(10) . ?
B1 F7 1.362(10) . ?
B1 F9 1.367(12) . ?
B1 F3 1.400(13) . ?
B1 F6 1.403(10) . ?
B1 F1 1.424(10) . ?
B1 F8 1.430(9) . ?
B1 F11 1.549(12) . ?
B2 F26 1.256(17) . ?
B2 F20 1.304(14) . ?
B2 F15 1.319(10) . ?
B2 F16 1.343(11) . ?
B2 F17 1.349(12) . ?
B2 F19 1.362(13) . ?
B2 F21 1.379(14) . ?
B2 F24 1.396(13) . ?
B2 F14 1.406(10) . ?
B2 F13 1.408(9) . ?
B2 F23 1.447(15) . ?
B2 F25 1.452(14) . ?
B2 F22 1.462(15) . ?
B2 F18 1.492(11) . ?
